data_7045999
loop_
_publ_author_name
'Leng, Ji-Dong'
'Goodwin, Conrad A. P.'
'Vitorica-Yrezabal, I\~nigo J'
'Mills, David P.'

_publ_section_title
;
 Salt metathesis routes to homoleptic near-linear Mg(ii) and Ca(ii) bulky
 bis(silyl)amide complexes.
;
_journal_issue 36
_journal_name_full 'Dalton transactions (Cambridge, England : 2003)'
_journal_page_first 12526
_journal_page_last 12533
_journal_paper_doi 10.1039/c8dt00802g
_journal_volume 47
_journal_year 2018
_chemical_formula_moiety 'C28 H68 Mg N2 O Si4'
_chemical_formula_sum 'C28 H68 Mg N2 O Si4'
_chemical_formula_weight 585.51
_space_group_crystal_system triclinic
_space_group_IT_number 2
_space_group_name_Hall '-P 1'
_space_group_name_H-M_alt 'P -1'
_symmetry_space_group_name_Hall '-P 1'
_symmetry_space_group_name_H-M 'P -1'
_atom_sites_solution_hydrogens geom
_audit_creation_date 2018-02-18
_audit_creation_method
;
Olex2 1.2
(compiled 2017.08.10 svn.r3458 for OlexSys, GUI svn.r5381)
;
_audit_update_record
;
2018-02-25 deposited with the CCDC.
2018-04-10 downloaded from the CCDC.
;
_cell_angle_alpha 115.021(5)
_cell_angle_beta 90.373(4)
_cell_angle_gamma 93.593(4)
_cell_formula_units_Z 2
_cell_length_a 10.0810(5)
_cell_length_b 14.7993(8)
_cell_length_c 15.5138(8)
_cell_measurement_reflns_used 5731
_cell_measurement_temperature 150.03(10)
_cell_measurement_theta_max 28.1370
_cell_measurement_theta_min 3.0360
_cell_volume 2091.8(2)
_computing_cell_refinement 'CrysAlisPro 1.171.39.30c (Rigaku OD, 2017)'
_computing_data_collection 'CrysAlisPro 1.171.39.30c (Rigaku OD, 2017)'
_computing_data_reduction 'CrysAlisPro 1.171.39.30c (Rigaku OD, 2017)'
_computing_molecular_graphics 'Olex2 (Dolomanov et al., 2009)'
_computing_publication_material 'Olex2 (Dolomanov et al., 2009)'
_computing_structure_refinement 'ShelXL (Sheldrick, 2015)'
_diffrn_ambient_environment N~2~
_diffrn_ambient_temperature 150.03(10)
_diffrn_detector 'CCD plate'
_diffrn_detector_area_resol_mean 8.0714
_diffrn_detector_type Eos
_diffrn_measured_fraction_theta_full 0.999
_diffrn_measured_fraction_theta_max 0.999
_diffrn_measurement_details
;
List of Runs (angles in degrees, time in seconds):

  # Type    Start    End  Width  t~exp~   \w     \q     \k     \f   Frames
#--------------------------------------------------------------------------
  1  \w      1.00  43.00   1.00   10.00    --   21.65 -57.00   0.00   42
  2  \w     38.00  64.00   1.00   10.00    --   21.65 -99.00  30.00   26
  3  \w      9.00  76.00   1.00   10.00    --   21.65  37.00-120.00   67
  4  \w      2.00  94.00   1.00   10.00    --   21.65  77.00 -30.00   92
  5  \w     -8.00  82.00   1.00   10.00    --   21.65  77.00-120.00   90
  6  \w    -50.00  47.00   1.00   10.00    --   21.65 -77.00 120.00   97
;
_diffrn_measurement_device 'four-circle diffractometer'
_diffrn_measurement_device_type 'SuperNova, Single source at offset/far, Eos'
_diffrn_measurement_method '\w scans'
_diffrn_orient_matrix_type 'CrysAlisPro convention (1999,Acta A55,543-557)'
_diffrn_orient_matrix_UB_11 -0.0517311000
_diffrn_orient_matrix_UB_12 -0.0068184000
_diffrn_orient_matrix_UB_13 -0.0338641000
_diffrn_orient_matrix_UB_21 0.0393047000
_diffrn_orient_matrix_UB_22 0.0287187000
_diffrn_orient_matrix_UB_23 -0.0184694000
_diffrn_orient_matrix_UB_31 0.0274950000
_diffrn_orient_matrix_UB_32 -0.0440569000
_diffrn_orient_matrix_UB_33 -0.0325800000
_diffrn_radiation_monochromator mirror
_diffrn_radiation_probe x-ray
_diffrn_radiation_type MoK\a
_diffrn_radiation_wavelength 0.71073
_diffrn_reflns_av_R_equivalents 0.0269
_diffrn_reflns_av_unetI/netI 0.0522
_diffrn_reflns_Laue_measured_fraction_full 0.999
_diffrn_reflns_Laue_measured_fraction_max 0.999
_diffrn_reflns_limit_h_max 12
_diffrn_reflns_limit_h_min -11
_diffrn_reflns_limit_k_max 17
_diffrn_reflns_limit_k_min -14
_diffrn_reflns_limit_l_max 17
_diffrn_reflns_limit_l_min -18
_diffrn_reflns_number 14116
_diffrn_reflns_point_group_measured_fraction_full 0.999
_diffrn_reflns_point_group_measured_fraction_max 0.999
_diffrn_reflns_theta_full 25.242
_diffrn_reflns_theta_max 25.350
_diffrn_reflns_theta_min 2.534
_diffrn_source 'micro-focus sealed X-ray tube'
_diffrn_source_type 'SuperNova (Mo) X-ray Source'
_exptl_absorpt_coefficient_mu 0.176
_exptl_absorpt_correction_T_max 1.000
_exptl_absorpt_correction_T_min 0.639
_exptl_absorpt_correction_type gaussian
_exptl_absorpt_process_details
;
CrysAlisPro 1.171.39.30c (Rigaku Oxford Diffraction, 2017)
Numerical absorption correction based on gaussian integration over
            a multifaceted crystal model
Empirical absorption correction using spherical harmonics,
 implemented in SCALE3 ABSPACK scaling algorithm.
;
_exptl_crystal_colour 'clear colourless'
_exptl_crystal_colour_lustre clear
_exptl_crystal_colour_primary colourless
_exptl_crystal_density_diffrn 0.930
_exptl_crystal_description block
_exptl_crystal_F_000 652
_exptl_crystal_size_max 0.358
_exptl_crystal_size_mid 0.269
_exptl_crystal_size_min 0.126
_refine_diff_density_max 0.249
_refine_diff_density_min -0.208
_refine_diff_density_rms 0.042
_refine_ls_extinction_method none
_refine_ls_goodness_of_fit_ref 1.027
_refine_ls_hydrogen_treatment constr
_refine_ls_matrix_type full
_refine_ls_number_parameters 364
_refine_ls_number_reflns 7652
_refine_ls_number_restraints 295
_refine_ls_restrained_S_all 1.009
_refine_ls_R_factor_all 0.0548
_refine_ls_R_factor_gt 0.0419
_refine_ls_shift/su_max 0.001
_refine_ls_shift/su_mean 0.000
_refine_ls_structure_factor_coef Fsqd
_refine_ls_weighting_details 'w=1/[\s^2^(Fo^2^)+(0.0384P)^2^+0.5051P] where P=(Fo^2^+2Fc^2^)/3'
_refine_ls_weighting_scheme calc
_refine_ls_wR_factor_gt 0.0947
_refine_ls_wR_factor_ref 0.1014
_reflns_Friedel_coverage 0.000
_reflns_number_gt 6135
_reflns_number_total 7652
_reflns_threshold_expression 'I > 2\s(I)'
_cod_data_source_file c8dt00802g2.cif
_cod_data_source_block 2
_cod_depositor_comments 'Adding full bibliography for 7045998--7046003.cif.'
_cod_database_code 7045999
_manchester_internal_coll_name adpm232
_manchester_internal_coll_client JDL
_manchester_internal_coll_type custom
_manchester_internal_coll_frame_time 10s
_manchester_internal_coll_frame_width 1
_manchester_internal_coll_frame_method '\w scans'
_manchester_internal_coll_user JDL
_manchester_internal_coll_date 1/9/15
_manchester_internal_process_user CAPG
_manchester_internal_process_date 15/2/18
_manchester_internal_solution_user CAPG
_manchester_internal_solution_date 16/2/18
_manchester_internal_refinement_user CAPG
_manchester_internal_refinement_date 17/2/18
_manchester_internal_validation_user IVJY
_manchester_internal_validation_date 23/2/18
_manchester_internal_archive_date 23/2/18
_shelx_shelxl_version_number 2018/1
_chemical_oxdiff_formula MgN2Si4C50H60
_shelx_space_group_comment
;
The symmetry employed for this shelxl refinement is uniquely defined
by the following loop, which should always be used as a source of
symmetry information in preference to the above space-group names.
They are only intended as comments.
;
_reflns_odcompleteness_completeness 99.88
_reflns_odcompleteness_iscentric 1
_reflns_odcompleteness_theta 26.32
_olex2_refinement_description
;
1. Fixed Uiso
 At 1.2 times of:
  All C(H,H) groups, All C(H,H,H,H) groups
 At 1.5 times of:
  All C(H,H,H) groups
2. Restrained distances
 C27A-C26A \\sim C27B-C26B
 with sigma of 0.02
 C26A-C25 \\sim C26B-C25 \\sim C28-C27B \\sim C28-C27A
 with sigma of 0.02
3. Rigid body (RIGU) restrains
 All non-hydrogen atoms
 with sigma for 1-2 distances of 0.01 and sigma for 1-3 distances of 0.01
4. Others
 Sof(H25C)=Sof(H25D)=Sof(H28C)=Sof(H28D)=Sof(C26B)=Sof(H26C)=Sof(H26D)=
 Sof(C27B)=Sof(H27C)=Sof(H27D)=1-FVAR(1)
 Sof(H25A)=Sof(H25B)=Sof(H28A)=Sof(H28B)=Sof(C26A)=Sof(H26A)=Sof(H26B)=
 Sof(C27A)=Sof(H27A)=Sof(H27B)=FVAR(1)
5.a Secondary CH2 refined with riding coordinates:
 C25(H25A,H25B), C25(H25C,H25D), C28(H28A,H28B), C28(H28C,H28D), C26A(H26A,
 H26B), C27A(H27A,H27B), C26B(H26C,H26D), C27B(H27C,H27D)
5.b Idealised Me refined as rotating group:
 C2(H2A,H2B,H2C), C3(H3A,H3B,H3C), C4(H4A,H4B,H4C), C5(H5A,H5B,H5C), C6(H6A,
 H6B,H6C), C8(H8A,H8B,H8C), C9(H9A,H9B,H9C), C10(H10A,H10B,H10C), C11(H11A,H11B,
 H11C), C12(H12A,H12B,H12C), C14(H14A,H14B,H14C), C15(H15A,H15B,H15C), C16(H16A,
 H16B,H16C), C17(H17A,H17B,H17C), C18(H18A,H18B,H18C), C20(H20A,H20B,H20C),
 C21(H21A,H21B,H21C), C22(H22A,H22B,H22C), C23(H23A,H23B,H23C), C24(H24A,H24B,
 H24C)
;
_olex2_exptl_crystal_mounting_method 'From fomlin on a microscope slide.'
_olex2_submission_special_instructions 'No special instructions were received'
_oxdiff_exptl_absorpt_empirical_details
;
Empirical correction (ABSPACK) includes:
- Absorption correction using spherical harmonics
- Frame scaling
;
_oxdiff_exptl_absorpt_empirical_full_max 1.196
_oxdiff_exptl_absorpt_empirical_full_min 0.768

loop_
_space_group_symop_operation_xyz
'x, y, z'
'-x, -y, -z'

loop_
_atom_site_label
_atom_site_type_symbol
_atom_site_fract_x
_atom_site_fract_y
_atom_site_fract_z
_atom_site_U_iso_or_equiv
_atom_site_adp_type
_atom_site_occupancy
_atom_site_site_symmetry_order
_atom_site_calc_flag
_atom_site_refinement_flags_posn
_atom_site_refinement_flags_adp
_atom_site_refinement_flags_occupancy
_atom_site_disorder_assembly
_atom_site_disorder_group
Si1 Si 0.32465(5) 0.14134(4) 0.71841(4) 0.02409(13) Uani 1 1 d . U . . .
Si2 Si 0.08974(5) 0.25738(4) 0.82876(4) 0.02580(14) Uani 1 1 d . U . . .
Si3 Si 0.46745(5) 0.51467(4) 0.81748(4) 0.02450(13) Uani 1 1 d . U . . .
Si4 Si 0.20853(5) 0.54314(4) 0.72596(4) 0.02570(14) Uani 1 1 d . U . . .
Mg1 Mg 0.26436(6) 0.33061(5) 0.69611(4) 0.02425(16) Uani 1 1 d . U . . .
O1 O 0.25120(13) 0.26763(10) 0.55125(9) 0.0305(3) Uani 1 1 d . U . . .
N1 N 0.20630(15) 0.22626(11) 0.74228(10) 0.0220(3) Uani 1 1 d . U . . .
N2 N 0.33146(15) 0.47480(11) 0.73994(10) 0.0224(3) Uani 1 1 d . U . . .
C1 C 0.2681(2) 0.00281(14) 0.64915(14) 0.0321(5) Uani 1 1 d . U . . .
C2 C 0.1904(2) -0.03729(15) 0.71218(16) 0.0400(5) Uani 1 1 d . U . . .
H2A H 0.247745 -0.033305 0.763513 0.060 Uiso 1 1 calc GR . . . .
H2B H 0.159045 -0.105671 0.674807 0.060 Uiso 1 1 calc GR . . . .
H2C H 0.116030 0.002075 0.737574 0.060 Uiso 1 1 calc GR . . . .
C3 C 0.3900(3) -0.05929(16) 0.61522(17) 0.0493(6) Uani 1 1 d . U . . .
H3A H 0.440897 -0.036599 0.575154 0.074 Uiso 1 1 calc GR . . . .
H3B H 0.360848 -0.128532 0.579997 0.074 Uiso 1 1 calc GR . . . .
H3C H 0.444225 -0.051422 0.669379 0.074 Uiso 1 1 calc GR . . . .
C4 C 0.1803(3) -0.01526(17) 0.56171(16) 0.0491(6) Uani 1 1 d . U . . .
H4A H 0.104174 0.023478 0.581340 0.074 Uiso 1 1 calc GR . . . .
H4B H 0.151527 -0.084942 0.529768 0.074 Uiso 1 1 calc GR . . . .
H4C H 0.230298 0.004333 0.519150 0.074 Uiso 1 1 calc GR . . . .
C5 C 0.4224(2) 0.14904(16) 0.82523(14) 0.0349(5) Uani 1 1 d . U . . .
H5A H 0.454854 0.217101 0.862982 0.052 Uiso 1 1 calc GR . . . .
H5B H 0.496200 0.107886 0.804586 0.052 Uiso 1 1 calc GR . . . .
H5C H 0.366134 0.126078 0.862649 0.052 Uiso 1 1 calc GR . . . .
C6 C 0.4506(2) 0.16703(16) 0.64021(14) 0.0334(5) Uani 1 1 d . U . . .
H6A H 0.415157 0.140124 0.575962 0.050 Uiso 1 1 calc GR . . . .
H6B H 0.530905 0.136117 0.641951 0.050 Uiso 1 1 calc GR . . . .
H6C H 0.469731 0.237875 0.663029 0.050 Uiso 1 1 calc GR . . . .
C7 C -0.0904(2) 0.21241(15) 0.78250(15) 0.0336(5) Uani 1 1 d . U . . .
C8 C -0.1174(2) 0.09910(17) 0.74453(19) 0.0538(7) Uani 1 1 d . U . . .
H8A H -0.062252 0.066509 0.691527 0.081 Uiso 1 1 calc GR . . . .
H8B H -0.209236 0.081082 0.724292 0.081 Uiso 1 1 calc GR . . . .
H8C H -0.097615 0.078575 0.793918 0.081 Uiso 1 1 calc GR . . . .
C9 C -0.1871(2) 0.26137(19) 0.86304(17) 0.0510(6) Uani 1 1 d . U . . .
H9A H -0.170805 0.241253 0.913206 0.076 Uiso 1 1 calc GR . . . .
H9B H -0.277000 0.240543 0.838611 0.076 Uiso 1 1 calc GR . . . .
H9C H -0.173767 0.332787 0.887475 0.076 Uiso 1 1 calc GR . . . .
C10 C -0.1233(2) 0.24148(19) 0.70137(16) 0.0458(6) Uani 1 1 d . U . . .
H10A H -0.112410 0.312850 0.724209 0.069 Uiso 1 1 calc GR . . . .
H10B H -0.213555 0.218759 0.678868 0.069 Uiso 1 1 calc GR . . . .
H10C H -0.064440 0.211029 0.650215 0.069 Uiso 1 1 calc GR . . . .
C11 C 0.1220(2) 0.21467(17) 0.92439(14) 0.0402(5) Uani 1 1 d . U . . .
H11A H 0.120809 0.143037 0.896667 0.060 Uiso 1 1 calc GR . . . .
H11B H 0.054327 0.236343 0.970589 0.060 Uiso 1 1 calc GR . . . .
H11C H 0.207451 0.242775 0.954860 0.060 Uiso 1 1 calc GR . . . .
C12 C 0.0897(2) 0.39770(15) 0.89168(15) 0.0369(5) Uani 1 1 d . U . . .
H12A H 0.179374 0.426075 0.909942 0.055 Uiso 1 1 calc GR . . . .
H12B H 0.037745 0.415848 0.947418 0.055 Uiso 1 1 calc GR . . . .
H12C H 0.052092 0.422672 0.849746 0.055 Uiso 1 1 calc GR . . . .
C13 C 0.6355(2) 0.51998(15) 0.76183(14) 0.0314(5) Uani 1 1 d . U . . .
C14 C 0.6492(2) 0.42330(17) 0.67195(14) 0.0406(6) Uani 1 1 d . U . . .
H14A H 0.643033 0.367358 0.688124 0.061 Uiso 1 1 calc GR . . . .
H14B H 0.733804 0.426621 0.645009 0.061 Uiso 1 1 calc GR . . . .
H14C H 0.579305 0.415371 0.626446 0.061 Uiso 1 1 calc GR . . . .
C15 C 0.7499(2) 0.52977(18) 0.83272(16) 0.0461(6) Uani 1 1 d . U . . .
H15A H 0.741766 0.588536 0.890784 0.069 Uiso 1 1 calc GR . . . .
H15B H 0.833644 0.534970 0.805500 0.069 Uiso 1 1 calc GR . . . .
H15C H 0.745242 0.471882 0.845928 0.069 Uiso 1 1 calc GR . . . .
C16 C 0.6565(2) 0.60735(19) 0.7342(2) 0.0567(7) Uani 1 1 d . U . . .
H16A H 0.590714 0.600557 0.686396 0.085 Uiso 1 1 calc GR . . . .
H16B H 0.743597 0.607276 0.709547 0.085 Uiso 1 1 calc GR . . . .
H16C H 0.648311 0.669085 0.789266 0.085 Uiso 1 1 calc GR . . . .
C17 C 0.4855(2) 0.42197(15) 0.86935(14) 0.0322(5) Uani 1 1 d . U . . .
H17A H 0.402487 0.411184 0.894749 0.048 Uiso 1 1 calc GR . . . .
H17B H 0.553153 0.447471 0.919291 0.048 Uiso 1 1 calc GR . . . .
H17C H 0.510029 0.359876 0.820528 0.048 Uiso 1 1 calc GR . . . .
C18 C 0.4551(2) 0.64017(15) 0.92018(14) 0.0364(5) Uani 1 1 d . U . . .
H18A H 0.442658 0.689424 0.896394 0.055 Uiso 1 1 calc GR . . . .
H18B H 0.535387 0.658147 0.959096 0.055 Uiso 1 1 calc GR . . . .
H18C H 0.380838 0.637038 0.957515 0.055 Uiso 1 1 calc GR . . . .
C19 C 0.2512(2) 0.62302(15) 0.65849(14) 0.0352(5) Uani 1 1 d . U . . .
C20 C 0.3283(3) 0.56495(18) 0.56902(16) 0.0513(7) Uani 1 1 d . U . . .
H20A H 0.406979 0.542515 0.586646 0.077 Uiso 1 1 calc GR . . . .
H20B H 0.352841 0.607767 0.538544 0.077 Uiso 1 1 calc GR . . . .
H20C H 0.273180 0.508262 0.525920 0.077 Uiso 1 1 calc GR . . . .
C21 C 0.3352(2) 0.71940(16) 0.72183(16) 0.0422(6) Uani 1 1 d . U . . .
H21A H 0.283662 0.760365 0.773944 0.063 Uiso 1 1 calc GR . . . .
H21B H 0.361183 0.755377 0.684945 0.063 Uiso 1 1 calc GR . . . .
H21C H 0.413178 0.702574 0.746101 0.063 Uiso 1 1 calc GR . . . .
C22 C 0.1223(3) 0.65448(19) 0.62765(19) 0.0560(7) Uani 1 1 d . U . . .
H22A H 0.069469 0.595946 0.585362 0.084 Uiso 1 1 calc GR . . . .
H22B H 0.144709 0.696143 0.595601 0.084 Uiso 1 1 calc GR . . . .
H22C H 0.072793 0.690878 0.682824 0.084 Uiso 1 1 calc GR . . . .
C23 C 0.1335(2) 0.62926(15) 0.83939(14) 0.0367(5) Uani 1 1 d . U . . .
H23A H 0.106749 0.592585 0.875478 0.055 Uiso 1 1 calc GR . . . .
H23B H 0.057428 0.656622 0.824531 0.055 Uiso 1 1 calc GR . . . .
H23C H 0.198173 0.682553 0.876095 0.055 Uiso 1 1 calc GR . . . .
C24 C 0.0681(2) 0.45132(16) 0.65220(15) 0.0361(5) Uani 1 1 d . U . . .
H24A H 0.092497 0.420024 0.586915 0.054 Uiso 1 1 calc GR . . . .
H24B H -0.010657 0.486134 0.656734 0.054 Uiso 1 1 calc GR . . . .
H24C H 0.051134 0.401229 0.675531 0.054 Uiso 1 1 calc GR . . . .
C25 C 0.1417(2) 0.19993(16) 0.49198(14) 0.0381(5) Uani 1 1 d D U . . .
H25A H 0.064040 0.235979 0.493457 0.046 Uiso 0.603(11) 1 calc R . P A 1
H25B H 0.117784 0.148048 0.512859 0.046 Uiso 0.603(11) 1 calc R . P A 1
H25C H 0.056677 0.224671 0.516649 0.046 Uiso 0.397(11) 1 calc R . P A 2
H25D H 0.146456 0.133694 0.489700 0.046 Uiso 0.397(11) 1 calc R . P A 2
C28 C 0.3500(2) 0.28501(17) 0.48980(14) 0.0372(5) Uani 1 1 d D U . . .
H28A H 0.428206 0.248919 0.486616 0.045 Uiso 0.603(11) 1 calc R . P A 1
H28B H 0.376615 0.355659 0.512684 0.045 Uiso 0.603(11) 1 calc R . P A 1
H28C H 0.439087 0.277613 0.508667 0.045 Uiso 0.397(11) 1 calc R . P A 2
H28D H 0.346248 0.351475 0.492457 0.045 Uiso 0.397(11) 1 calc R . P A 2
C26A C 0.1968(8) 0.1565(5) 0.3943(3) 0.0470(17) Uani 0.603(11) 1 d D U P A 1
H26A H 0.126566 0.133008 0.345220 0.056 Uiso 0.603(11) 1 calc R . P A 1
H26B H 0.251935 0.102093 0.385642 0.056 Uiso 0.603(11) 1 calc R . P A 1
C27A C 0.2783(8) 0.2459(5) 0.3945(4) 0.0476(18) Uani 0.603(11) 1 d D U P A 1
H27A H 0.339898 0.226308 0.343057 0.057 Uiso 0.603(11) 1 calc R . P A 1
H27B H 0.222099 0.294746 0.390098 0.057 Uiso 0.603(11) 1 calc R . P A 1
C26B C 0.1594(7) 0.1973(8) 0.3927(5) 0.041(2) Uani 0.397(11) 1 d D U P A 2
H26C H 0.119364 0.135725 0.343151 0.049 Uiso 0.397(11) 1 calc R . P A 2
H26D H 0.121932 0.253825 0.387788 0.049 Uiso 0.397(11) 1 calc R . P A 2
C27B C 0.3101(8) 0.2034(8) 0.3880(6) 0.041(2) Uani 0.397(11) 1 d D U P A 2
H27C H 0.339221 0.224052 0.339197 0.050 Uiso 0.397(11) 1 calc R . P A 2
H27D H 0.345846 0.140097 0.376653 0.050 Uiso 0.397(11) 1 calc R . P A 2

loop_
_atom_site_aniso_label
_atom_site_aniso_U_11
_atom_site_aniso_U_22
_atom_site_aniso_U_33
_atom_site_aniso_U_23
_atom_site_aniso_U_13
_atom_site_aniso_U_12
Si1 0.0256(3) 0.0214(3) 0.0242(3) 0.0083(2) 0.0036(2) 0.0041(2)
Si2 0.0277(3) 0.0237(3) 0.0262(3) 0.0103(2) 0.0083(2) 0.0047(2)
Si3 0.0275(3) 0.0247(3) 0.0212(3) 0.0100(2) -0.0021(2) -0.0001(2)
Si4 0.0266(3) 0.0245(3) 0.0275(3) 0.0123(2) -0.0001(2) 0.0025(2)
Mg1 0.0257(4) 0.0234(3) 0.0235(3) 0.0100(3) 0.0015(3) 0.0004(3)
O1 0.0306(8) 0.0339(8) 0.0239(7) 0.0102(6) 0.0004(6) -0.0042(6)
N1 0.0229(8) 0.0190(8) 0.0230(8) 0.0076(7) 0.0030(7) 0.0017(7)
N2 0.0239(9) 0.0226(8) 0.0217(8) 0.0105(7) 0.0009(7) 0.0016(7)
C1 0.0396(13) 0.0218(10) 0.0318(11) 0.0079(9) 0.0036(9) 0.0061(9)
C2 0.0470(14) 0.0221(11) 0.0497(14) 0.0140(10) 0.0060(11) 0.0026(10)
C3 0.0596(17) 0.0265(12) 0.0557(15) 0.0095(11) 0.0197(13) 0.0173(11)
C4 0.0675(18) 0.0295(13) 0.0399(13) 0.0061(11) -0.0087(12) -0.0070(12)
C5 0.0360(13) 0.0337(12) 0.0361(12) 0.0154(10) -0.0008(10) 0.0057(10)
C6 0.0294(12) 0.0344(12) 0.0368(12) 0.0146(10) 0.0077(9) 0.0076(9)
C7 0.0270(11) 0.0335(12) 0.0417(12) 0.0170(10) 0.0108(9) 0.0045(9)
C8 0.0319(14) 0.0404(14) 0.0860(19) 0.0244(14) 0.0052(13) -0.0035(11)
C9 0.0342(14) 0.0602(16) 0.0623(16) 0.0284(14) 0.0221(12) 0.0117(12)
C10 0.0261(12) 0.0612(16) 0.0513(14) 0.0252(13) -0.0002(11) 0.0004(11)
C11 0.0446(14) 0.0460(14) 0.0344(12) 0.0207(11) 0.0111(10) 0.0083(11)
C12 0.0383(13) 0.0291(12) 0.0371(12) 0.0072(10) 0.0139(10) 0.0060(10)
C13 0.0270(11) 0.0352(12) 0.0334(11) 0.0170(10) -0.0062(9) -0.0059(9)
C14 0.0273(12) 0.0573(15) 0.0323(12) 0.0151(11) 0.0009(9) -0.0021(11)
C15 0.0298(13) 0.0577(16) 0.0419(13) 0.0133(12) -0.0092(10) -0.0022(11)
C16 0.0364(14) 0.0622(17) 0.088(2) 0.0483(16) 0.0093(14) -0.0036(12)
C17 0.0354(12) 0.0360(12) 0.0280(11) 0.0162(9) -0.0017(9) 0.0025(10)
C18 0.0429(13) 0.0319(12) 0.0298(11) 0.0091(10) -0.0071(10) 0.0009(10)
C19 0.0440(13) 0.0325(12) 0.0353(12) 0.0205(10) -0.0037(10) 0.0028(10)
C20 0.0764(19) 0.0490(15) 0.0391(13) 0.0290(12) 0.0072(13) 0.0034(13)
C21 0.0510(15) 0.0350(13) 0.0504(14) 0.0281(11) -0.0007(12) -0.0005(11)
C22 0.0648(18) 0.0500(16) 0.0669(17) 0.0386(14) -0.0199(14) 0.0034(13)
C23 0.0388(13) 0.0326(12) 0.0383(12) 0.0138(10) 0.0054(10) 0.0085(10)
C24 0.0276(12) 0.0357(12) 0.0443(13) 0.0160(10) -0.0011(10) 0.0039(9)
C25 0.0391(13) 0.0337(12) 0.0361(12) 0.0111(10) -0.0035(10) -0.0090(10)
C28 0.0395(13) 0.0406(13) 0.0318(12) 0.0169(10) 0.0037(10) -0.0066(10)
C26A 0.064(4) 0.037(3) 0.027(2) 0.004(2) -0.002(2) -0.014(3)
C27A 0.064(5) 0.052(4) 0.027(2) 0.019(3) 0.001(3) -0.015(3)
C26B 0.045(4) 0.042(5) 0.030(3) 0.010(3) -0.005(3) 0.011(4)
C27B 0.046(5) 0.049(6) 0.026(3) 0.011(4) 0.004(3) 0.014(4)

loop_
_atom_type_symbol
_atom_type_description
_atom_type_scat_dispersion_real
_atom_type_scat_dispersion_imag
_atom_type_scat_source
C C 0.0033 0.0016 'International Tables Vol C Tables 4.2.6.8 and 6.1.1.4'
H H 0.0000 0.0000 'International Tables Vol C Tables 4.2.6.8 and 6.1.1.4'
Mg Mg 0.0486 0.0363 'International Tables Vol C Tables 4.2.6.8 and 6.1.1.4'
N N 0.0061 0.0033 'International Tables Vol C Tables 4.2.6.8 and 6.1.1.4'
O O 0.0106 0.0060 'International Tables Vol C Tables 4.2.6.8 and 6.1.1.4'
Si Si 0.0817 0.0704 'International Tables Vol C Tables 4.2.6.8 and 6.1.1.4'

loop_
_exptl_crystal_face_index_h
_exptl_crystal_face_index_k
_exptl_crystal_face_index_l
_exptl_crystal_face_perp_dist
-14 1 3 0.1479
-1 -15 -6 0.1100
-1 -1 20 0.1047
-4 12 -21 0.0377
7 -17 14 0.0697
11 12 -11 0.0809
-11 5 11 0.1498
-2 18 3 0.1982
8 -6 18 0.0411
-7 -1 18 0.1171
1 -21 10 0.0804

loop_
_geom_angle_atom_site_label_1
_geom_angle_atom_site_label_2
_geom_angle_atom_site_label_3
_geom_angle
N1 Si1 C1 117.52(9)
N1 Si1 C5 115.27(8)
N1 Si1 C6 107.69(8)
C5 Si1 C1 105.20(9)
C5 Si1 C6 105.69(10)
C6 Si1 C1 104.37(9)
N1 Si2 C7 115.01(8)
N1 Si2 C11 114.52(9)
N1 Si2 C12 109.05(9)
C11 Si2 C7 106.93(10)
C11 Si2 C12 105.60(10)
C12 Si2 C7 104.90(10)
N2 Si3 C13 115.73(8)
N2 Si3 C17 108.20(9)
N2 Si3 C18 114.34(9)
C17 Si3 C13 104.23(9)
C17 Si3 C18 106.96(9)
C18 Si3 C13 106.61(10)
N2 Si4 C19 117.20(9)
N2 Si4 C23 115.10(9)
N2 Si4 C24 107.31(9)
C23 Si4 C19 105.54(9)
C23 Si4 C24 106.12(10)
C24 Si4 C19 104.57(10)
N1 Mg1 O1 108.94(6)
N2 Mg1 O1 107.64(6)
N2 Mg1 N1 143.43(7)
C25 O1 Mg1 125.84(12)
C25 O1 C28 109.17(14)
C28 O1 Mg1 124.98(12)
Si1 N1 Si2 128.42(9)
Si1 N1 Mg1 109.92(8)
Si2 N1 Mg1 117.24(8)
Si3 N2 Mg1 116.22(8)
Si4 N2 Si3 128.94(9)
Si4 N2 Mg1 110.42(8)
C2 C1 Si1 111.26(13)
C2 C1 C3 107.02(17)
C3 C1 Si1 109.94(15)
C4 C1 Si1 111.59(14)
C4 C1 C2 108.67(19)
C4 C1 C3 108.20(18)
C1 C2 H2A 109.5
C1 C2 H2B 109.5
C1 C2 H2C 109.5
H2A C2 H2B 109.5
H2A C2 H2C 109.5
H2B C2 H2C 109.5
C1 C3 H3A 109.5
C1 C3 H3B 109.5
C1 C3 H3C 109.5
H3A C3 H3B 109.5
H3A C3 H3C 109.5
H3B C3 H3C 109.5
C1 C4 H4A 109.5
C1 C4 H4B 109.5
C1 C4 H4C 109.5
H4A C4 H4B 109.5
H4A C4 H4C 109.5
H4B C4 H4C 109.5
Si1 C5 H5A 109.5
Si1 C5 H5B 109.5
Si1 C5 H5C 109.5
H5A C5 H5B 109.5
H5A C5 H5C 109.5
H5B C5 H5C 109.5
Si1 C6 H6A 109.5
Si1 C6 H6B 109.5
Si1 C6 H6C 109.5
H6A C6 H6B 109.5
H6A C6 H6C 109.5
H6B C6 H6C 109.5
C8 C7 Si2 113.04(15)
C8 C7 C9 107.54(18)
C8 C7 C10 107.53(19)
C9 C7 Si2 110.08(15)
C10 C7 Si2 110.17(15)
C10 C7 C9 108.33(18)
C7 C8 H8A 109.5
C7 C8 H8B 109.5
C7 C8 H8C 109.5
H8A C8 H8B 109.5
H8A C8 H8C 109.5
H8B C8 H8C 109.5
C7 C9 H9A 109.5
C7 C9 H9B 109.5
C7 C9 H9C 109.5
H9A C9 H9B 109.5
H9A C9 H9C 109.5
H9B C9 H9C 109.5
C7 C10 H10A 109.5
C7 C10 H10B 109.5
C7 C10 H10C 109.5
H10A C10 H10B 109.5
H10A C10 H10C 109.5
H10B C10 H10C 109.5
Si2 C11 H11A 109.5
Si2 C11 H11B 109.5
Si2 C11 H11C 109.5
H11A C11 H11B 109.5
H11A C11 H11C 109.5
H11B C11 H11C 109.5
Si2 C12 H12A 109.5
Si2 C12 H12B 109.5
Si2 C12 H12C 109.5
H12A C12 H12B 109.5
H12A C12 H12C 109.5
H12B C12 H12C 109.5
C14 C13 Si3 110.22(14)
C14 C13 C15 107.67(17)
C15 C13 Si3 109.81(14)
C16 C13 Si3 113.82(15)
C16 C13 C14 107.63(18)
C16 C13 C15 107.47(18)
C13 C14 H14A 109.5
C13 C14 H14B 109.5
C13 C14 H14C 109.5
H14A C14 H14B 109.5
H14A C14 H14C 109.5
H14B C14 H14C 109.5
C13 C15 H15A 109.5
C13 C15 H15B 109.5
C13 C15 H15C 109.5
H15A C15 H15B 109.5
H15A C15 H15C 109.5
H15B C15 H15C 109.5
C13 C16 H16A 109.5
C13 C16 H16B 109.5
C13 C16 H16C 109.5
H16A C16 H16B 109.5
H16A C16 H16C 109.5
H16B C16 H16C 109.5
Si3 C17 H17A 109.5
Si3 C17 H17B 109.5
Si3 C17 H17C 109.5
H17A C17 H17B 109.5
H17A C17 H17C 109.5
H17B C17 H17C 109.5
Si3 C18 H18A 109.5
Si3 C18 H18B 109.5
Si3 C18 H18C 109.5
H18A C18 H18B 109.5
H18A C18 H18C 109.5
H18B C18 H18C 109.5
C20 C19 Si4 111.12(14)
C20 C19 C21 108.72(19)
C20 C19 C22 108.37(19)
C21 C19 Si4 111.16(14)
C21 C19 C22 107.33(18)
C22 C19 Si4 110.02(16)
C19 C20 H20A 109.5
C19 C20 H20B 109.5
C19 C20 H20C 109.5
H20A C20 H20B 109.5
H20A C20 H20C 109.5
H20B C20 H20C 109.5
C19 C21 H21A 109.5
C19 C21 H21B 109.5
C19 C21 H21C 109.5
H21A C21 H21B 109.5
H21A C21 H21C 109.5
H21B C21 H21C 109.5
C19 C22 H22A 109.5
C19 C22 H22B 109.5
C19 C22 H22C 109.5
H22A C22 H22B 109.5
H22A C22 H22C 109.5
H22B C22 H22C 109.5
Si4 C23 H23A 109.5
Si4 C23 H23B 109.5
Si4 C23 H23C 109.5
H23A C23 H23B 109.5
H23A C23 H23C 109.5
H23B C23 H23C 109.5
Si4 C24 H24A 109.5
Si4 C24 H24B 109.5
Si4 C24 H24C 109.5
H24A C24 H24B 109.5
H24A C24 H24C 109.5
H24B C24 H24C 109.5
O1 C25 H25A 111.0
O1 C25 H25B 111.0
O1 C25 H25C 110.7
O1 C25 H25D 110.7
O1 C25 C26A 103.6(3)
O1 C25 C26B 105.2(4)
H25A C25 H25B 109.0
H25C C25 H25D 108.8
C26A C25 H25A 111.0
C26A C25 H25B 111.0
C26B C25 H25C 110.7
C26B C25 H25D 110.7
O1 C28 H28A 111.0
O1 C28 H28B 111.0
O1 C28 H28C 110.9
O1 C28 H28D 110.9
O1 C28 C27A 103.7(3)
O1 C28 C27B 104.4(4)
H28A C28 H28B 109.0
H28C C28 H28D 108.9
C27A C28 H28A 111.0
C27A C28 H28B 111.0
C27B C28 H28C 110.9
C27B C28 H28D 110.9
C25 C26A H26A 111.5
C25 C26A H26B 111.5
C25 C26A C27A 101.3(5)
H26A C26A H26B 109.3
C27A C26A H26A 111.5
C27A C26A H26B 111.5
C28 C27A C26A 101.2(5)
C28 C27A H27A 111.5
C28 C27A H27B 111.5
C26A C27A H27A 111.5
C26A C27A H27B 111.5
H27A C27A H27B 109.4
C25 C26B H26C 111.5
C25 C26B H26D 111.5
H26C C26B H26D 109.3
C27B C26B C25 101.2(6)
C27B C26B H26C 111.5
C27B C26B H26D 111.5
C28 C27B H27C 111.6
C28 C27B H27D 111.6
C26B C27B C28 100.9(6)
C26B C27B H27C 111.6
C26B C27B H27D 111.6
H27C C27B H27D 109.4

loop_
_geom_bond_atom_site_label_1
_geom_bond_atom_site_label_2
_geom_bond_distance
Si1 N1 1.7146(15)
Si1 C1 1.914(2)
Si1 C5 1.880(2)
Si1 C6 1.892(2)
Si2 N1 1.7200(16)
Si2 C7 1.919(2)
Si2 C11 1.876(2)
Si2 C12 1.884(2)
Si3 N2 1.7179(16)
Si3 C13 1.918(2)
Si3 C17 1.878(2)
Si3 C18 1.879(2)
Si4 N2 1.7160(15)
Si4 C19 1.915(2)
Si4 C23 1.880(2)
Si4 C24 1.893(2)
Mg1 O1 2.0361(14)
Mg1 N1 2.0170(16)
Mg1 N2 2.0147(16)
O1 C25 1.461(2)
O1 C28 1.468(2)
C1 C2 1.537(3)
C1 C3 1.541(3)
C1 C4 1.530(3)
C2 H2A 0.9600
C2 H2B 0.9600
C2 H2C 0.9600
C3 H3A 0.9600
C3 H3B 0.9600
C3 H3C 0.9600
C4 H4A 0.9600
C4 H4B 0.9600
C4 H4C 0.9600
C5 H5A 0.9600
C5 H5B 0.9600
C5 H5C 0.9600
C6 H6A 0.9600
C6 H6B 0.9600
C6 H6C 0.9600
C7 C8 1.529(3)
C7 C9 1.541(3)
C7 C10 1.533(3)
C8 H8A 0.9600
C8 H8B 0.9600
C8 H8C 0.9600
C9 H9A 0.9600
C9 H9B 0.9600
C9 H9C 0.9600
C10 H10A 0.9600
C10 H10B 0.9600
C10 H10C 0.9600
C11 H11A 0.9600
C11 H11B 0.9600
C11 H11C 0.9600
C12 H12A 0.9600
C12 H12B 0.9600
C12 H12C 0.9600
C13 C14 1.533(3)
C13 C15 1.545(3)
C13 C16 1.529(3)
C14 H14A 0.9600
C14 H14B 0.9600
C14 H14C 0.9600
C15 H15A 0.9600
C15 H15B 0.9600
C15 H15C 0.9600
C16 H16A 0.9600
C16 H16B 0.9600
C16 H16C 0.9600
C17 H17A 0.9600
C17 H17B 0.9600
C17 H17C 0.9600
C18 H18A 0.9600
C18 H18B 0.9600
C18 H18C 0.9600
C19 C20 1.535(3)
C19 C21 1.539(3)
C19 C22 1.546(3)
C20 H20A 0.9600
C20 H20B 0.9600
C20 H20C 0.9600
C21 H21A 0.9600
C21 H21B 0.9600
C21 H21C 0.9600
C22 H22A 0.9600
C22 H22B 0.9600
C22 H22C 0.9600
C23 H23A 0.9600
C23 H23B 0.9600
C23 H23C 0.9600
C24 H24A 0.9600
C24 H24B 0.9600
C24 H24C 0.9600
C25 H25A 0.9700
C25 H25B 0.9700
C25 H25C 0.9700
C25 H25D 0.9700
C25 C26A 1.500(5)
C25 C26B 1.536(7)
C28 H28A 0.9700
C28 H28B 0.9700
C28 H28C 0.9700
C28 H28D 0.9700
C28 C27A 1.500(6)
C28 C27B 1.559(8)
C26A H26A 0.9700
C26A H26B 0.9700
C26A C27A 1.511(7)
C27A H27A 0.9700
C27A H27B 0.9700
C26B H26C 0.9700
C26B H26D 0.9700
C26B C27B 1.521(10)
C27B H27C 0.9700
C27B H27D 0.9700

loop_
_exptl_oxdiff_crystal_face_indexfrac_h
_exptl_oxdiff_crystal_face_indexfrac_k
_exptl_oxdiff_crystal_face_indexfrac_l
_exptl_oxdiff_crystal_face_x
_exptl_oxdiff_crystal_face_y
_exptl_oxdiff_crystal_face_z
-13.9997 1.0003 2.9998 0.6158 -0.5769 -0.5267
-0.9999 -14.9998 -5.9997 0.3572 -0.3593 0.8288
-1.0003 -1.0000 19.9993 -0.6187 -0.4374 -0.6350
-3.9996 12.0000 -20.9994 0.8362 0.5753 0.0455
6.9996 -17.0000 13.9997 -0.7203 -0.4717 0.4853
10.9999 11.9996 -10.9996 -0.2784 0.9801 0.1321
-10.9999 5.0002 10.9995 0.1625 -0.4919 -0.8811
-2.0000 17.9998 2.9997 -0.1209 0.3829 -0.9457
7.9995 -6.0002 17.9995 -0.9824 -0.1903 -0.1021
-7.0001 -0.9999 17.9993 -0.2406 -0.6363 -0.7348
0.9998 -20.9998 9.9998 -0.2472 -0.7485 0.6269
